data_2015809
loop_
_publ_author_name
'Kyzio\/l, Janusz B.'
'Ejsmont, Krzysztof'

_publ_section_title
;
 9-Methyl-3-phenyldiazenyl-9<i>H</i>-carbazole: X-ray and
 DFT-calculated structures
;
_journal_coeditor_code HJ3027
_journal_issue 2
_journal_name_full 'Acta Crystallographica Section C'
_journal_page_first o77
_journal_page_last o79
_journal_paper_doi 10.1107/S0108270106053571
_journal_volume 63
_journal_year 2007
_chemical_formula_iupac 'C19 H15 N3'
_chemical_formula_moiety 'C19 H15 N3'
_chemical_formula_sum 'C19 H15 N3'
_chemical_formula_weight 285.34
_chemical_name_systematic
;
9-Methyl-3-phenyldiazenyl-9H-carbazole
;
_space_group_IT_number 14
_symmetry_cell_setting monoclinic
_symmetry_space_group_name_Hall '-P 2yn'
_symmetry_space_group_name_H-M 'P 1 21/n 1'
_atom_sites_solution_hydrogens difmap
_atom_sites_solution_primary direct
_atom_sites_solution_secondary difmap
_cell_angle_alpha 90.00
_cell_angle_beta 97.833(7)
_cell_angle_gamma 90.00
_cell_formula_units_Z 4
_cell_length_a 10.8631(9)
_cell_length_b 5.3684(5)
_cell_length_c 24.661(2)
_cell_measurement_reflns_used 10582
_cell_measurement_temperature 90.00(10)
_cell_measurement_theta_max 25.50
_cell_measurement_theta_min 2.92
_cell_volume 1424.7(2)
_computing_cell_refinement 'CrysAlisRED (Oxford Diffraction, 2002)'
_computing_data_collection 'CrysAlisCCD (Oxford Diffraction, 2002)'
_computing_data_reduction CrysAlisRED
_computing_molecular_graphics 'SHELXTL (Sheldrick, 1990)'
_computing_publication_material SHELXL97
_computing_structure_refinement 'SHELXL97 (Sheldrick, 1997)'
_computing_structure_solution 'SHELXS97 (Sheldrick, 1997)'
_diffrn_ambient_temperature 90.00(10)
_diffrn_detector_area_resol_mean '1024x1024 with blocks 2x2'
_diffrn_measured_fraction_theta_full 0.998
_diffrn_measured_fraction_theta_max 0.998
_diffrn_measurement_device_type Xcalibur
_diffrn_measurement_method \w
_diffrn_radiation_monochromator graphite
_diffrn_radiation_source 'fine-focus sealed tube'
_diffrn_radiation_type MoK\a
_diffrn_radiation_wavelength 0.71073
_diffrn_reflns_av_R_equivalents 0.0477
_diffrn_reflns_av_sigmaI/netI 0.0947
_diffrn_reflns_limit_h_max 13
_diffrn_reflns_limit_h_min -13
_diffrn_reflns_limit_k_max 6
_diffrn_reflns_limit_k_min -5
_diffrn_reflns_limit_l_max 29
_diffrn_reflns_limit_l_min -27
_diffrn_reflns_number 10582
_diffrn_reflns_theta_full 25.50
_diffrn_reflns_theta_max 25.50
_diffrn_reflns_theta_min 2.92
_diffrn_standards_decay_% 0
_diffrn_standards_interval_count 0
_diffrn_standards_interval_time 0
_diffrn_standards_number 0
_exptl_absorpt_coefficient_mu 0.080
_exptl_absorpt_correction_type none
_exptl_crystal_colour orange
_exptl_crystal_density_diffrn 1.330
_exptl_crystal_density_method 'not measured'
_exptl_crystal_description cube
_exptl_crystal_F_000 600
_exptl_crystal_size_max 0.28
_exptl_crystal_size_mid 0.25
_exptl_crystal_size_min 0.22
_refine_diff_density_max 0.138
_refine_diff_density_min -0.190
_refine_ls_extinction_coef none
_refine_ls_extinction_method none
_refine_ls_goodness_of_fit_ref 0.840
_refine_ls_hydrogen_treatment mixed
_refine_ls_matrix_type full
_refine_ls_number_parameters 247
_refine_ls_number_reflns 2656
_refine_ls_number_restraints 0
_refine_ls_restrained_S_all 0.840
_refine_ls_R_factor_all 0.0832
_refine_ls_R_factor_gt 0.0335
_refine_ls_shift/su_max 0.000
_refine_ls_shift/su_mean 0.000
_refine_ls_structure_factor_coef Fsqd
_refine_ls_weighting_details 'calc w=1/[\s^2^(Fo^2^)+(0.0778P)^2^+0.1154P] where P=(Fo^2^+2Fc^2^)/3'
_refine_ls_weighting_scheme calc
_refine_ls_wR_factor_gt 0.0536
_refine_ls_wR_factor_ref 0.0575
_reflns_number_gt 1400
_reflns_number_total 2656
_reflns_threshold_expression I>2\s(I)
_cod_data_source_file hj3027.cif
_cod_data_source_block I
_cod_original_sg_symbol_H-M 'P 21/n'
_cod_database_code 2015809
_cod_database_fobs_code 2015809

loop_
_symmetry_equiv_pos_as_xyz
'x, y, z'
'-x+1/2, y+1/2, -z+1/2'
'-x, -y, -z'
'x-1/2, -y-1/2, z-1/2'

loop_
_atom_site_type_symbol
_atom_site_label
_atom_site_fract_x
_atom_site_fract_y
_atom_site_fract_z
_atom_site_U_iso_or_equiv
_atom_site_adp_type
_atom_site_calc_flag
_atom_site_refinement_flags
_atom_site_occupancy
N N1 0.45088(11) 0.4012(2) 0.24874(5) 0.0213(4) Uani d . 1
N N2 0.54651(11) 0.2672(3) 0.24705(5) 0.0216(4) Uani d . 1
C C1 0.37048(15) 0.9338(3) 0.33226(7) 0.0201(4) Uani d . 1
C C1B 0.53410(13) 0.0878(3) 0.20403(6) 0.0176(4) Uani d . 1
C C2 0.36696(14) 0.7478(3) 0.29336(7) 0.0201(5) Uani d . 1
C C2B 0.43547(15) 0.0789(3) 0.16143(7) 0.0229(4) Uani d . 1
C C3 0.46604(13) 0.5810(3) 0.29199(6) 0.0177(4) Uani d . 1
C C3B 0.43370(16) -0.1052(4) 0.12223(7) 0.0262(5) Uani d . 1
C C4 0.57138(14) 0.5962(3) 0.33076(6) 0.0185(4) Uani d . 1
C C4B 0.52881(15) -0.2805(3) 0.12454(7) 0.0219(5) Uani d . 1
C C4A 0.57711(13) 0.7810(3) 0.37019(6) 0.0172(4) Uani d . 1
C C5 0.78376(14) 0.7458(3) 0.43785(7) 0.0208(4) Uani d . 1
C C5B 0.62690(16) -0.2685(3) 0.16652(7) 0.0229(5) Uani d . 1
C C5A 0.66863(13) 0.8463(3) 0.41634(6) 0.0172(4) Uani d . 1
C C6 0.84906(15) 0.8549(3) 0.48394(7) 0.0223(5) Uani d . 1
N N9 0.50592(11) 1.1170(2) 0.41314(5) 0.0207(4) Uani d . 1
C C6B 0.62977(15) -0.0843(3) 0.20614(7) 0.0193(4) Uani d . 1
C C7 0.80121(16) 1.0640(3) 0.50803(7) 0.0239(5) Uani d . 1
C C8 0.68759(14) 1.1666(3) 0.48755(7) 0.0219(4) Uani d . 1
C C8A 0.62164(14) 1.0551(3) 0.44159(6) 0.0193(4) Uani d . 1
C C9A 0.47699(14) 0.9515(3) 0.37024(6) 0.0177(4) Uani d . 1
C C10 0.42681(13) 1.3175(3) 0.42815(6) 0.0256(5) Uani d . 1
H H10A 0.3803 1.2604 0.4562 0.038 Uiso calc R 1
H H10B 0.3706 1.3676 0.3966 0.038 Uiso calc R 1
H H10C 0.4774 1.4568 0.4416 0.038 Uiso calc R 1
H H1 0.3018(11) 1.055(2) 0.3342(5) 0.012(4) Uiso d . 1
H H2 0.2956(11) 0.731(2) 0.2651(5) 0.011(4) Uiso d . 1
H H2B 0.3716(11) 0.207(3) 0.1603(5) 0.016(4) Uiso d . 1
H H3B 0.3656(13) -0.114(3) 0.0912(6) 0.034(5) Uiso d . 1
H H4 0.6406(11) 0.476(2) 0.3303(5) 0.017(4) Uiso d . 1
H H4B 0.5260(12) -0.418(3) 0.0951(6) 0.032(5) Uiso d . 1
H H5 0.8165(12) 0.598(3) 0.4198(5) 0.025(5) Uiso d . 1
H H5B 0.6929(11) -0.386(3) 0.1694(5) 0.019(4) Uiso d . 1
H H6 0.9315(11) 0.788(2) 0.4996(5) 0.018(4) Uiso d . 1
H H6B 0.6970(11) -0.076(2) 0.2358(5) 0.019(4) Uiso d . 1
H H7 0.8459(12) 1.145(3) 0.5406(6) 0.026(5) Uiso d . 1
H H8 0.6529(11) 1.314(3) 0.5054(5) 0.017(4) Uiso d . 1

loop_
_atom_site_aniso_label
_atom_site_aniso_U_11
_atom_site_aniso_U_22
_atom_site_aniso_U_33
_atom_site_aniso_U_12
_atom_site_aniso_U_13
_atom_site_aniso_U_23
N1 0.0218(8) 0.0210(10) 0.0214(9) -0.0020(7) 0.0044(6) -0.0011(8)
N2 0.0209(8) 0.0227(9) 0.0216(9) 0.0003(7) 0.0048(6) -0.0013(8)
C1 0.0185(10) 0.0210(12) 0.0209(11) 0.0026(9) 0.0028(8) 0.0036(9)
C1B 0.0194(10) 0.0189(11) 0.0149(10) -0.0014(8) 0.0040(8) -0.0019(9)
C2 0.0164(10) 0.0246(13) 0.0184(11) -0.0019(9) -0.0004(8) 0.0031(10)
C2B 0.0202(10) 0.0267(13) 0.0219(11) 0.0042(9) 0.0031(8) -0.0030(10)
C3 0.0197(10) 0.0184(11) 0.0154(10) -0.0028(8) 0.0040(8) -0.0019(9)
C3B 0.0232(11) 0.0341(14) 0.0199(11) -0.0017(10) -0.0015(9) -0.0042(10)
C4 0.0174(10) 0.0177(12) 0.0211(11) -0.0001(9) 0.0054(8) 0.0024(9)
C4B 0.0252(11) 0.0204(12) 0.0207(11) -0.0043(9) 0.0055(9) -0.0035(10)
C4A 0.0174(9) 0.0160(11) 0.0186(10) -0.0019(8) 0.0034(8) 0.0002(9)
C5 0.0232(10) 0.0190(12) 0.0209(10) -0.0018(9) 0.0052(8) 0.0010(10)
C5B 0.0244(11) 0.0211(12) 0.0243(11) 0.0032(9) 0.0071(9) 0.0023(10)
C5A 0.0189(9) 0.0168(11) 0.0165(10) -0.0022(8) 0.0041(8) 0.0025(9)
C6 0.0208(10) 0.0250(13) 0.0202(11) -0.0021(9) -0.0009(9) 0.0016(10)
N9 0.0203(8) 0.0194(10) 0.0225(8) 0.0042(7) 0.0032(6) -0.0019(8)
C6B 0.0195(10) 0.0225(12) 0.0158(10) -0.0030(9) 0.0019(8) 0.0016(10)
C7 0.0275(11) 0.0253(12) 0.0186(11) -0.0072(10) 0.0019(9) -0.0027(10)
C8 0.0257(11) 0.0191(12) 0.0213(11) -0.0016(9) 0.0049(9) -0.0028(10)
C8A 0.0204(10) 0.0202(12) 0.0180(10) -0.0009(8) 0.0048(8) 0.0041(9)
C9A 0.0214(10) 0.0155(11) 0.0170(10) -0.0014(8) 0.0054(8) 0.0003(9)
C10 0.0269(10) 0.0229(12) 0.0280(11) 0.0033(8) 0.0070(8) -0.0010(9)

loop_
_atom_type_symbol
_atom_type_description
_atom_type_scat_dispersion_real
_atom_type_scat_dispersion_imag
_atom_type_scat_source
C C 0.0033 0.0016 'International Tables Vol C Tables 4.2.6.8 and 6.1.1.4'
H H 0.0000 0.0000 'International Tables Vol C Tables 4.2.6.8 and 6.1.1.4'
N N 0.0061 0.0033 'International Tables Vol C Tables 4.2.6.8 and 6.1.1.4'
O O 0.0106 0.0060 'International Tables Vol C Tables 4.2.6.8 and 6.1.1.4'

loop_
_geom_angle_atom_site_label_1
_geom_angle_atom_site_label_2
_geom_angle_atom_site_label_3
_geom_angle
N2 N1 C3 113.27(12)
N1 N2 C1B 114.36(12)
C2 C1 C9A 117.33(16)
C2 C1 H1 123.7(7)
C9A C1 H1 118.9(7)
C6B C1B C2B 120.02(17)
C6B C1B N2 115.34(14)
C2B C1B N2 124.64(15)
C1 C2 C3 121.93(16)
C1 C2 H2 120.4(8)
C3 C2 H2 117.6(8)
C3B C2B C1B 119.18(17)
C3B C2B H2B 122.9(8)
C1B C2B H2B 117.9(8)
C4 C3 C2 120.54(16)
C4 C3 N1 123.53(15)
C2 C3 N1 115.93(14)
C2B C3B C4B 121.02(17)
C2B C3B H3B 120.7(9)
C4B C3B H3B 118.2(9)
C4A C4 C3 118.62(15)
C4A C4 H4 120.9(8)
C3 C4 H4 120.5(8)
C5B C4B C3B 119.42(18)
C5B C4B H4B 120.4(8)
C3B C4B H4B 120.2(8)
C4 C4A C9A 120.05(15)
C4 C4A C5A 133.28(15)
C9A C4A C5A 106.66(15)
C6 C5 C5A 118.66(16)
C6 C5 H5 121.9(8)
C5A C5 H5 119.5(8)
C4B C5B C6B 120.09(17)
C4B C5B H5B 121.4(8)
C6B C5B H5B 118.5(8)
C5 C5A C8A 119.85(15)
C5 C5A C4A 133.40(16)
C8A C5A C4A 106.75(13)
C5 C6 C7 120.54(16)
C5 C6 H6 120.1(8)
C7 C6 H6 119.4(8)
C9A N9 C8A 109.07(13)
C9A N9 C10 126.03(13)
C8A N9 C10 124.84(13)
C1B C6B C5B 120.26(16)
C1B C6B H6B 118.9(8)
C5B C6B H6B 120.8(8)
C8 C7 C6 121.87(17)
C8 C7 H7 116.2(8)
C6 C7 H7 122.0(8)
C7 C8 C8A 117.46(16)
C7 C8 H8 121.6(8)
C8A C8 H8 120.9(7)
C8 C8A N9 129.53(15)
C8 C8A C5A 121.62(15)
N9 C8A C5A 108.85(13)
N9 C9A C1 129.82(15)
N9 C9A C4A 108.66(13)
C1 C9A C4A 121.50(16)
N9 C10 H10A 109.5
N9 C10 H10B 109.5
H10A C10 H10B 109.5
N9 C10 H10C 109.5
H10A C10 H10C 109.5
H10B C10 H10C 109.5

loop_
_geom_bond_atom_site_label_1
_geom_bond_atom_site_label_2
_geom_bond_distance
N1 N2 1.2687(15)
N1 C3 1.4315(17)
N2 C1B 1.4259(18)
C1 C2 1.382(2)
C1 C9A 1.389(2)
C1 H1 0.996(12)
C1B C6B 1.3862(19)
C1B C2B 1.395(2)
C2 C3 1.404(2)
C2 H2 0.973(11)
C2B C3B 1.381(2)
C2B H2B 0.974(13)
C3 C4 1.3898(19)
C3B C4B 1.393(2)
C3B H3B 0.990(13)
C4 C4A 1.385(2)
C4 H4 0.994(12)
C4B C5B 1.382(2)
C4B H4B 1.034(14)
C4A C9A 1.4217(19)
C4A C5A 1.449(2)
C5 C6 1.385(2)
C5 C5A 1.3985(19)
C5 H5 1.001(13)
C5B C6B 1.388(2)
C5B H5B 0.951(13)
C5A C8A 1.411(2)
C6 C7 1.403(2)
C6 H6 0.992(12)
N9 C9A 1.3846(17)
N9 C8A 1.3938(17)
N9 C10 1.4563(17)
C6B H6B 0.962(12)
C7 C8 1.383(2)
C7 H7 0.980(13)
C8 C8A 1.391(2)
C8 H8 1.004(13)
C10 H10A 0.9600
C10 H10B 0.9600
C10 H10C 0.9600

loop_
_geom_torsion_atom_site_label_1
_geom_torsion_atom_site_label_2
_geom_torsion_atom_site_label_3
_geom_torsion_atom_site_label_4
_geom_torsion
C3 N1 N2 C1B -179.54(12)
N1 N2 C1B C6B -170.91(13)
N1 N2 C1B C2B 9.8(2)
C9A C1 C2 C3 0.4(2)
C6B C1B C2B C3B 1.1(2)
N2 C1B C2B C3B -179.70(14)
C1 C2 C3 C4 0.9(2)
C1 C2 C3 N1 -178.67(13)
N2 N1 C3 C4 -4.4(2)
N2 N1 C3 C2 175.20(13)
C1B C2B C3B C4B -0.3(3)
C2 C3 C4 C4A -0.9(2)
N1 C3 C4 C4A 178.71(14)
C2B C3B C4B C5B -0.5(3)
C3 C4 C4A C9A -0.5(2)
C3 C4 C4A C5A 178.32(16)
C3B C4B C5B C6B 0.4(3)
C6 C5 C5A C8A 0.1(2)
C6 C5 C5A C4A -179.50(16)
C4 C4A C5A C5 -0.4(3)
C9A C4A C5A C5 178.55(16)
C4 C4A C5A C8A 179.97(17)
C9A C4A C5A C8A -1.12(17)
C5A C5 C6 C7 -0.8(2)
C2B C1B C6B C5B -1.1(2)
N2 C1B C6B C5B 179.57(13)
C4B C5B C6B C1B 0.4(2)
C5 C6 C7 C8 0.9(2)
C6 C7 C8 C8A -0.2(2)
C7 C8 C8A N9 179.24(16)
C7 C8 C8A C5A -0.5(2)
C9A N9 C8A C8 -179.38(16)
C10 N9 C8A C8 -1.9(2)
C9A N9 C8A C5A 0.35(16)
C10 N9 C8A C5A 177.85(13)
C5 C5A C8A C8 0.5(2)
C4A C5A C8A C8 -179.75(14)
C5 C5A C8A N9 -179.24(14)
C4A C5A C8A N9 0.49(16)
C8A N9 C9A C1 177.38(16)
C10 N9 C9A C1 -0.1(3)
C8A N9 C9A C4A -1.08(17)
C10 N9 C9A C4A -178.53(13)
C2 C1 C9A N9 179.97(15)
C2 C1 C9A C4A -1.7(2)
C4 C4A C9A N9 -179.56(14)
C5A C4A C9A N9 1.36(17)
C4 C4A C9A C1 1.8(2)
C5A C4A C9A C1 -177.26(14)

loop_
_cod_related_entry_id
_cod_related_entry_database
_cod_related_entry_code
1 ChemSpider 21180721
